data_2107561
loop_
_publ_author_name
'Tidey, Jeremiah P.'
'Wong, Henry L. S.'
'McMaster, Jonathan'
'Schr\"oder, Martin'
'Blake, Alexander J.'

_publ_section_title
;
 High-pressure studies of three polymorphs of a palladium(II) oxathioether
 macrocyclic complex
;
_journal_issue 3
_journal_name_full 'Acta Crystallographica Section B'
_journal_page_first 357
_journal_page_last 371
_journal_paper_doi 10.1107/S2052520616007435
_journal_volume 72
_journal_year 2016
_chemical_formula_moiety 'C6 H12 Cl2 O Pd S2'
_chemical_formula_sum 'C6 H12 Cl2 O Pd S2'
_chemical_formula_weight 341.58
_space_group_crystal_system monoclinic
_space_group_IT_number 14
_space_group_name_Hall '-P 2ybc'
_space_group_name_H-M_alt 'P 1 21/c 1'
_symmetry_space_group_name_Hall '-P 2ybc'
_symmetry_space_group_name_H-M 'P 1 21/c 1'
_atom_sites_solution_hydrogens geom
_atom_sites_solution_primary isomor
_atom_sites_solution_secondary difmap
_audit_creation_method
;
Olex2 1.2
(compiled 2014.11.28 svn.r3106 for OlexSys, GUI svn.r4959)
;
_cell_angle_alpha 90
_cell_angle_beta 94.402(3)
_cell_angle_gamma 90
_cell_formula_units_Z 4
_cell_length_a 8.62696(19)
_cell_length_b 11.8642(6)
_cell_length_c 8.4365(6)
_cell_measurement_pressure 6050000
_cell_measurement_reflns_used 3048
_cell_measurement_temperature 293(2)
_cell_measurement_theta_max 27.6520
_cell_measurement_theta_min 3.6690
_cell_volume 860.95(8)
_computing_cell_refinement
;
CrysAlisPro, Agilent Technologies,
Version 1.171.36.28 (release 01-02-2013 CrysAlis171 .NET)
(compiled Feb  1 2013,16:14:44)
;
_computing_data_collection
;
CrysAlisPro, Agilent Technologies,
Version 1.171.36.28 (release 01-02-2013 CrysAlis171 .NET)
(compiled Feb  1 2013,16:14:44)
;
_computing_data_reduction
;
CrysAlisPro, Agilent Technologies,
Version 1.171.36.28 (release 01-02-2013 CrysAlis171 .NET)
(compiled Feb  1 2013,16:14:44)
;
_computing_molecular_graphics 'Olex2 (Dolomanov et al., 2009)'
_computing_publication_material 'Olex2 (Dolomanov et al., 2009)'
_computing_structure_refinement 'ShelXL (Sheldrick, 2008)'
_diffrn_ambient_temperature 293(2)
_diffrn_detector_area_resol_mean 16.1592
_diffrn_measured_fraction_theta_full 0.552
_diffrn_measured_fraction_theta_max 0.486
_diffrn_measurement_device_type 'SuperNova, Single source at offset, Eos'
_diffrn_measurement_method '\w scans'
_diffrn_radiation_monochromator mirror
_diffrn_radiation_type MoK\a
_diffrn_radiation_wavelength 0.71073
_diffrn_reflns_av_R_equivalents 0.0497
_diffrn_reflns_limit_h_max 11
_diffrn_reflns_limit_h_min -11
_diffrn_reflns_limit_k_max 12
_diffrn_reflns_limit_k_min -12
_diffrn_reflns_limit_l_max 7
_diffrn_reflns_limit_l_min -8
_diffrn_reflns_number 7783
_diffrn_reflns_theta_full 25.242
_diffrn_reflns_theta_max 27.740
_diffrn_reflns_theta_min 3.681
_exptl_absorpt_coefficient_mu 3.201
_exptl_absorpt_correction_T_max 1.00000
_exptl_absorpt_correction_T_min 0.95237
_exptl_absorpt_correction_type multi-scan
_exptl_absorpt_process_details
;
CrysAlisPro, Agilent Technologies,
Version 1.171.36.28 (release 01-02-2013 CrysAlis171 .NET)
(compiled Feb  1 2013,16:14:44)
Empirical absorption correction using spherical harmonics,
 implemented in SCALE3 ABSPACK scaling algorithm.
;
_exptl_crystal_colour orange
_exptl_crystal_density_diffrn 2.635
_exptl_crystal_description block
_exptl_crystal_F_000 672
_exptl_crystal_size_max 0.118
_exptl_crystal_size_mid 0.074
_exptl_crystal_size_min 0.054
_refine_diff_density_max 0.554
_refine_diff_density_min -0.495
_refine_ls_extinction_method none
_refine_ls_goodness_of_fit_ref 1.125
_refine_ls_hydrogen_treatment constr
_refine_ls_matrix_type full
_refine_ls_number_parameters 109
_refine_ls_number_reflns 985
_refine_ls_number_restraints 8
_refine_ls_restrained_S_all 1.147
_refine_ls_R_factor_all 0.0380
_refine_ls_R_factor_gt 0.0292
_refine_ls_shift/su_max 0.000
_refine_ls_shift/su_mean 0.000
_refine_ls_structure_factor_coef Fsqd
_refine_ls_weighting_details 'w=1/[\s^2^(Fo^2^)+(0.0299P)^2^+1.2881P] where P=(Fo^2^+2Fc^2^)/3'
_refine_ls_weighting_scheme calc
_refine_ls_wR_factor_gt 0.0632
_refine_ls_wR_factor_ref 0.0664
_reflns_number_gt 861
_reflns_number_total 985
_reflns_threshold_expression 'I > 2\s(I)'
_cod_data_source_file xk5029sup1.cif
_cod_data_source_block bPd_7
_cod_original_cell_volume 860.95(7)
_cod_database_code 2107561
_shelx_space_group_comment
;
The symmetry employed for this shelxl refinement is uniquely defined
by the following loop, which should always be used as a source of
symmetry information in preference to the above space-group names.
They are only intended as comments.
;

loop_
_space_group_symop_operation_xyz
'x, y, z'
'-x, y+1/2, -z+1/2'
'-x, -y, -z'
'x, -y-1/2, z-1/2'

loop_
_atom_site_type_symbol
_atom_site_label
_atom_site_fract_x
_atom_site_fract_y
_atom_site_fract_z
_atom_site_U_iso_or_equiv
_atom_site_adp_type
_atom_site_calc_flag
_atom_site_occupancy
Pd Pd1 0.17559(4) 0.51438(3) 0.05073(6) 0.01321(17) Uani d 1
S S4 0.12561(14) 0.53866(12) 0.3047(2) 0.0146(4) Uani d 1
Cl Cl1 0.21775(15) 0.70548(13) 0.0554(2) 0.0244(4) Uani d 1
S S7 0.16187(14) 0.32723(12) 0.07644(19) 0.0180(4) Uani d 1
Cl Cl2 0.22242(15) 0.48702(13) -0.2131(2) 0.0231(4) Uani d 1
O O1 0.4372(4) 0.4090(3) 0.3213(5) 0.0180(11) Uani d 1
C C6 0.0615(6) 0.3113(5) 0.2548(6) 0.0227(17) Uani d 1
H H6A -0.0495 0.3169 0.2270 0.027 Uiso calc 1
H H6B 0.0822 0.2365 0.2976 0.027 Uiso calc 1
C C8 0.3560(4) 0.2723(4) 0.1251(8) 0.0260(17) Uani d 1
H H8A 0.3500 0.2160 0.2078 0.031 Uiso calc 1
H H8B 0.3895 0.2342 0.0319 0.031 Uiso calc 1
C C9 0.4788(5) 0.3564(5) 0.1799(9) 0.0235(18) Uani d 1
H H9A 0.5782 0.3186 0.1995 0.028 Uiso calc 1
H H9B 0.4889 0.4127 0.0980 0.028 Uiso calc 1
C C5 0.1064(6) 0.3971(3) 0.3830(7) 0.0178(15) Uani d 1
H H5A 0.2043 0.3749 0.4383 0.021 Uiso calc 1
H H5B 0.0281 0.3975 0.4596 0.021 Uiso calc 1
C C2 0.4476(5) 0.5278(4) 0.3210(8) 0.0181(15) Uani d 1
H H2A 0.4487 0.5545 0.2124 0.022 Uiso calc 1
H H2B 0.5440 0.5509 0.3786 0.022 Uiso calc 1
C C3 0.3121(4) 0.5800(5) 0.3973(7) 0.0163(14) Uani d 1
H H3A 0.3210 0.6614 0.3924 0.020 Uiso calc 1
H H3B 0.3175 0.5585 0.5086 0.020 Uiso calc 1

loop_
_atom_site_aniso_label
_atom_site_aniso_U_11
_atom_site_aniso_U_22
_atom_site_aniso_U_33
_atom_site_aniso_U_12
_atom_site_aniso_U_13
_atom_site_aniso_U_23
Pd1 0.0145(2) 0.0133(4) 0.0120(5) -0.00041(16) 0.00244(19) 0.00112(16)
S4 0.0156(6) 0.0125(12) 0.0164(17) 0.0007(5) 0.0047(6) -0.0001(5)
Cl1 0.0320(7) 0.0165(12) 0.0254(18) -0.0019(6) 0.0068(7) 0.0039(5)
S7 0.0231(6) 0.0135(12) 0.0173(16) 0.0013(6) 0.0007(7) -0.0028(5)
Cl2 0.0204(6) 0.0316(13) 0.0180(18) -0.0008(6) 0.0056(7) -0.0010(6)
O1 0.0221(18) 0.013(4) 0.019(5) 0.0028(16) 0.005(2) -0.0044(16)
C6 0.029(3) 0.006(5) 0.033(7) -0.006(3) 0.004(3) 0.003(2)
C8 0.031(3) 0.022(6) 0.024(7) 0.007(3) -0.004(3) -0.005(2)
C9 0.020(3) 0.017(5) 0.034(8) 0.003(2) 0.010(3) -0.010(3)
C5 0.021(3) 0.013(5) 0.020(7) -0.004(2) 0.006(3) 0.002(2)
C2 0.016(2) 0.018(5) 0.020(7) 0.000(2) 0.002(3) -0.005(2)
C3 0.018(2) 0.013(5) 0.017(6) -0.004(2) 0.000(3) -0.002(2)

loop_
_atom_type_symbol
_atom_type_description
_atom_type_scat_dispersion_real
_atom_type_scat_dispersion_imag
_atom_type_scat_source
C C 0.0033 0.0016 'International Tables Vol C Tables 4.2.6.8 and 6.1.1.4'
H H 0.0000 0.0000 'International Tables Vol C Tables 4.2.6.8 and 6.1.1.4'
O O 0.0106 0.0060 'International Tables Vol C Tables 4.2.6.8 and 6.1.1.4'
S S 0.1246 0.1234 'International Tables Vol C Tables 4.2.6.8 and 6.1.1.4'
Cl Cl 0.1484 0.1585 'International Tables Vol C Tables 4.2.6.8 and 6.1.1.4'
Pd Pd -0.9988 1.0072 'International Tables Vol C Tables 4.2.6.8 and 6.1.1.4'

loop_
_geom_angle_atom_site_label_1
_geom_angle_atom_site_label_2
_geom_angle_atom_site_label_3
_geom_angle_site_symmetry_3
_geom_angle
S4 Pd1 Pd1 3_565 91.28(4)
S4 Pd1 Cl1 . 84.17(6)
S4 Pd1 Cl2 . 178.76(5)
Cl1 Pd1 Pd1 3_565 105.27(4)
Cl1 Pd1 Cl2 . 96.64(6)
S7 Pd1 Pd1 3_565 81.93(4)
S7 Pd1 S4 . 91.11(6)
S7 Pd1 Cl1 . 171.43(6)
S7 Pd1 Cl2 . 88.19(6)
Cl2 Pd1 Pd1 3_565 87.60(4)
C5 S4 Pd1 . 105.02(19)
C3 S4 Pd1 . 102.67(18)
C3 S4 C5 . 101.4(3)
C6 S7 Pd1 . 102.6(2)
C6 S7 C8 . 105.5(3)
C8 S7 Pd1 . 108.91(17)
C2 O1 C9 . 114.7(5)
S7 C6 H6A . 108.7
S7 C6 H6B . 108.7
H6A C6 H6B . 107.6
C5 C6 S7 . 114.4(4)
C5 C6 H6A . 108.7
C5 C6 H6B . 108.7
S7 C8 H8A . 108.1
S7 C8 H8B . 108.1
H8A C8 H8B . 107.3
C9 C8 S7 . 116.6(4)
C9 C8 H8A . 108.1
C9 C8 H8B . 108.1
O1 C9 C8 . 109.5(4)
O1 C9 H9A . 109.8
O1 C9 H9B . 109.8
C8 C9 H9A . 109.8
C8 C9 H9B . 109.8
H9A C9 H9B . 108.2
S4 C5 H5A . 109.0
S4 C5 H5B . 109.0
C6 C5 S4 . 112.8(4)
C6 C5 H5A . 109.0
C6 C5 H5B . 109.0
H5A C5 H5B . 107.8
O1 C2 H2A . 109.5
O1 C2 H2B . 109.5
O1 C2 C3 . 110.9(4)
H2A C2 H2B . 108.0
C3 C2 H2A . 109.5
C3 C2 H2B . 109.5
S4 C3 H3A . 108.9
S4 C3 H3B . 108.9
C2 C3 S4 . 113.5(3)
C2 C3 H3A . 108.9
C2 C3 H3B . 108.9
H3A C3 H3B . 107.7

loop_
_geom_bond_atom_site_label_1
_geom_bond_atom_site_label_2
_geom_bond_site_symmetry_2
_geom_bond_distance
Pd1 Pd1 3_565 3.1032(7)
Pd1 S4 . 2.2360(17)
Pd1 Cl1 . 2.2960(15)
Pd1 S7 . 2.2350(15)
Pd1 Cl2 . 2.3156(19)
S4 C5 . 1.817(4)
S4 C3 . 1.802(4)
S7 C6 . 1.802(4)
S7 C8 . 1.814(4)
O1 C9 . 1.417(7)
O1 C2 . 1.411(5)
C6 H6A . 0.9700
C6 H6B . 0.9700
C6 C5 . 1.514(4)
C8 H8A . 0.9700
C8 H8B . 0.9700
C8 C9 . 1.503(4)
C9 H9A . 0.9700
C9 H9B . 0.9700
C5 H5A . 0.9700
C5 H5B . 0.9700
C2 H2A . 0.9700
C2 H2B . 0.9700
C2 C3 . 1.510(4)
C3 H3A . 0.9700
C3 H3B . 0.9700

loop_
_geom_hbond_atom_site_label_D
_geom_hbond_atom_site_label_H
_geom_hbond_atom_site_label_A
_geom_hbond_site_symmetry_A
_geom_hbond_distance_DH
_geom_hbond_distance_HA
_geom_hbond_distance_DA
_geom_hbond_angle_DHA
C6 H6A Cl1 3_565 0.97 2.71 3.423(6) 131.2
C6 H6A Cl2 3_565 0.97 2.76 3.423(6) 126.0
C6 H6B S7 4_566 0.97 2.52 3.234(6) 130.7
C6 H6B Cl2 4_566 0.97 2.92 3.804(6) 152.3
C8 H8A Cl2 4_566 0.97 2.75 3.591(6) 145.2
C8 H8B O1 4_565 0.97 2.52 3.459(7) 164.2
C9 H9A Cl1 3_665 0.97 2.90 3.483(6) 119.9
C9 H9B Cl2 3_665 0.97 2.86 3.172(5) 99.7
C5 H5A S7 4_566 0.97 2.70 3.140(5) 107.9
C5 H5A O1 . 0.97 2.34 2.944(6) 119.6
C5 H5B S4 3_566 0.97 2.59 3.513(6) 159.7
C2 H2B Cl2 3_665 0.97 2.58 3.060(4) 110.9
C2 H2B O1 3_666 0.97 2.57 3.193(9) 122.2
C3 H3A Cl1 4_576 0.97 2.32 3.014(5) 128.2
C3 H3B Cl2 1_556 0.97 2.68 3.606(6) 159.1
C3 H3B O1 3_666 0.97 2.49 3.089(6) 119.5

loop_
_geom_torsion_atom_site_label_1
_geom_torsion_atom_site_label_2
_geom_torsion_atom_site_label_3
_geom_torsion_atom_site_label_4
_geom_torsion
Pd1 S4 C5 C6 -24.0(4)
Pd1 S4 C3 C2 -31.7(5)
Pd1 S7 C6 C5 -37.9(5)
Pd1 S7 C8 C9 15.1(6)
S7 C6 C5 S4 42.1(6)
S7 C8 C9 O1 61.2(7)
O1 C2 C3 S4 -56.9(6)
C6 S7 C8 C9 -94.4(5)
C8 S7 C6 C5 76.1(5)
C9 O1 C2 C3 139.5(5)
C5 S4 C3 C2 76.7(5)
C2 O1 C9 C8 -131.4(5)
C3 S4 C5 C6 -130.5(4)

_cod_database_fobs_code 2107561
